data_4304901
loop_
_publ_author_name
'Yan-Si Jiang'
'Hua-Gang Yao'
'Shou-Hua Ji'
'Min Ji'
'Yong-Lin An'

_publ_section_title
;
New Framework Iodoargentates: M(en)3Ag2I4 (M = Zn, Ni) with Tridymite
Topology
;
_journal_name_full 'Inorganic Chemistry'
_journal_page_first 3922
_journal_page_last 3924
_journal_paper_doi 10.1021/ic7025158
_journal_volume 47
_journal_year 2008
_chemical_formula_sum 'C6 H24 Ag2 I4 N6 Ni'
_chemical_formula_weight 962.36
_chemical_name_systematic
; 
 ? 
;
_space_group_IT_number 173
_symmetry_cell_setting hexagonal
_symmetry_space_group_name_Hall 'P 6c'
_symmetry_space_group_name_H-M 'P 63'
_atom_sites_solution_hydrogens geom
_atom_sites_solution_primary direct
_atom_sites_solution_secondary difmap
_audit_creation_method SHELXL-97
_cell_angle_alpha 90.00
_cell_angle_beta 90.00
_cell_angle_gamma 120.00
_cell_formula_units_Z 2
_cell_length_a 8.9969(2)
_cell_length_b 8.9969(2)
_cell_length_c 14.4374(7)
_cell_measurement_temperature 293(2)
_cell_volume 1012.06(6)
_computing_structure_refinement 'SHELXL-97 (Sheldrick, 1997)'
_computing_structure_solution 'SHELXS-97 (Sheldrick, 1990)'
_diffrn_ambient_temperature 293(2)
_diffrn_measured_fraction_theta_full 0.994
_diffrn_measured_fraction_theta_max 0.994
_diffrn_radiation_monochromator graphite
_diffrn_radiation_source 'fine-focus sealed tube'
_diffrn_radiation_type MoK\a
_diffrn_radiation_wavelength 0.71073
_diffrn_reflns_av_R_equivalents 0.0296
_diffrn_reflns_av_sigmaI/netI 0.0363
_diffrn_reflns_limit_h_max 13
_diffrn_reflns_limit_h_min -11
_diffrn_reflns_limit_k_max 11
_diffrn_reflns_limit_k_min -14
_diffrn_reflns_limit_l_max 22
_diffrn_reflns_limit_l_min -23
_diffrn_reflns_number 7767
_diffrn_reflns_theta_full 36.36
_diffrn_reflns_theta_max 36.36
_diffrn_reflns_theta_min 2.61
_exptl_absorpt_coefficient_mu 8.935
_exptl_crystal_density_diffrn 3.158
_exptl_crystal_density_method 'not measured'
_exptl_crystal_F_000 872
_refine_diff_density_max 1.063
_refine_diff_density_min -2.885
_refine_diff_density_rms 0.321
_refine_ls_abs_structure_details 'Flack H D (1983), Acta Cryst. A39, 876-881'
_refine_ls_abs_structure_Flack -0.03(5)
_refine_ls_extinction_coef 0.0195(6)
_refine_ls_extinction_expression Fc^*^=kFc[1+0.001xFc^2^\l^3^/sin(2\q)]^-1/4^
_refine_ls_extinction_method SHELXL
_refine_ls_goodness_of_fit_ref 1.098
_refine_ls_hydrogen_treatment mixed
_refine_ls_matrix_type full
_refine_ls_number_parameters 59
_refine_ls_number_reflns 3171
_refine_ls_number_restraints 1
_refine_ls_restrained_S_all 1.097
_refine_ls_R_factor_all 0.0469
_refine_ls_R_factor_gt 0.0360
_refine_ls_shift/su_max 0.000
_refine_ls_shift/su_mean 0.000
_refine_ls_structure_factor_coef Fsqd
_refine_ls_weighting_details 'calc w=1/[\s^2^(Fo^2^)+(0.0317P)^2^+0.5081P] where P=(Fo^2^+2Fc^2^)/3'
_refine_ls_weighting_scheme calc
_refine_ls_wR_factor_gt 0.0776
_refine_ls_wR_factor_ref 0.0827
_reflns_number_gt 2552
_reflns_number_total 3171
_reflns_threshold_expression >2sigma(I)
_cod_data_source_file ic7025158-file002.cif
_cod_data_source_block 1
_cod_database_code 4304901

loop_
_symmetry_equiv_pos_as_xyz
'x, y, z'
'-y, x-y, z'
'-x+y, -x, z'
'-x, -y, z+1/2'
'y, -x+y, z+1/2'
'x-y, x, z+1/2'

loop_
_atom_site_label
_atom_site_type_symbol
_atom_site_fract_x
_atom_site_fract_y
_atom_site_fract_z
_atom_site_U_iso_or_equiv
_atom_site_adp_type
_atom_site_occupancy
_atom_site_symmetry_multiplicity
_atom_site_calc_flag
_atom_site_refinement_flags
_atom_site_disorder_assembly
_atom_site_disorder_group
Ag2 Ag 0.6667 0.3333 0.47698(6) 0.0501(2) Uani 1 3 d S . .
I2 I 0.6667 0.3333 0.67648(5) 0.02871(10) Uani 1 3 d S . .
Ni1 Ni 1.0000 1.0000 0.67650(14) 0.02194(13) Uani 1 3 d S . .
I1 I 0.99996(4) 0.60273(4) 0.42649(5) 0.03581(9) Uani 1 1 d . . .
Ag1 Ag 1.3333 0.6667 0.37611(6) 0.0498(2) Uani 1 3 d S . .
N1 N 1.1887(6) 1.2066(6) 0.7568(3) 0.0292(9) Uani 1 1 d . . .
H1A H 1.1420 1.2159 0.8100 0.035 Uiso 1 1 calc R . .
H1D H 1.2749 1.1870 0.7708 0.035 Uiso 1 1 calc R . .
N2 N 1.0173(6) 1.2066(6) 0.5969(3) 0.0291(9) Uani 1 1 d . . .
H2A H 1.0731 1.2161 0.5436 0.035 Uiso 1 1 calc R . .
H2D H 0.9114 1.1868 0.5831 0.035 Uiso 1 1 calc R . .
C1 C 1.2551(6) 1.3665(6) 0.7026(3) 0.0301(9) Uani 1 1 d . . .
H1B H 1.3416 1.3753 0.6593 0.036 Uiso 1 1 calc R . .
H1C H 1.3081 1.4647 0.7438 0.036 Uiso 1 1 calc R . .
C2 C 1.1106(6) 1.3664(6) 0.6507(3) 0.0309(9) Uani 1 1 d . . .
H2B H 1.0330 1.3754 0.6940 0.037 Uiso 1 1 calc R . .
H2C H 1.1557 1.4644 0.6093 0.037 Uiso 1 1 calc R . .

loop_
_atom_site_aniso_label
_atom_site_aniso_U_11
_atom_site_aniso_U_22
_atom_site_aniso_U_33
_atom_site_aniso_U_23
_atom_site_aniso_U_13
_atom_site_aniso_U_12
Ag2 0.0481(4) 0.0481(4) 0.0541(6) 0.000 0.000 0.02406(19)
I2 0.02840(13) 0.02840(13) 0.02934(17) 0.000 0.000 0.01420(7)
Ni1 0.01927(18) 0.01927(18) 0.0273(3) 0.000 0.000 0.00963(9)
I1 0.03002(14) 0.03948(16) 0.03480(12) 0.00224(16) 0.00431(13) 0.01502(12)
Ag1 0.0479(4) 0.0479(4) 0.0538(6) 0.000 0.000 0.02393(19)
N1 0.028(2) 0.028(2) 0.033(2) -0.0022(14) -0.0053(14) 0.0149(17)
N2 0.0265(19) 0.026(2) 0.035(2) 0.0004(14) -0.0054(14) 0.0135(16)
C1 0.0242(19) 0.0206(18) 0.039(2) -0.0008(14) -0.0003(15) 0.0061(16)
C2 0.030(2) 0.0221(19) 0.044(2) 0.0029(15) 0.0036(17) 0.0156(17)

loop_
_atom_type_symbol
_atom_type_description
_atom_type_scat_dispersion_real
_atom_type_scat_dispersion_imag
_atom_type_scat_source
C C 0.0033 0.0016 'International Tables Vol C Tables 4.2.6.8 and 6.1.1.4'
H H 0.0000 0.0000 'International Tables Vol C Tables 4.2.6.8 and 6.1.1.4'
N N 0.0061 0.0033 'International Tables Vol C Tables 4.2.6.8 and 6.1.1.4'
Ni Ni 0.3393 1.1124 'International Tables Vol C Tables 4.2.6.8 and 6.1.1.4'
Ag Ag -0.8971 1.1015 'International Tables Vol C Tables 4.2.6.8 and 6.1.1.4'
I I -0.4742 1.8119 'International Tables Vol C Tables 4.2.6.8 and 6.1.1.4'

loop_
_geom_angle_atom_site_label_1
_geom_angle_atom_site_label_2
_geom_angle_atom_site_label_3
_geom_angle
_geom_angle_site_symmetry_1
_geom_angle_site_symmetry_3
_geom_angle_publ_flag
I1 Ag2 I1 113.70(2) 3_665 . ?
I1 Ag2 I1 113.70(2) 3_665 2_655 ?
I1 Ag2 I1 113.70(2) . 2_655 ?
I1 Ag2 I2 104.81(3) 3_665 . ?
I1 Ag2 I2 104.81(3) . . ?
I1 Ag2 I2 104.81(3) 2_655 . ?
Ag2 I2 Ag1 180.0 . 4_765 ?
N2 Ni1 N2 93.50(19) 2_765 . ?
N2 Ni1 N2 93.50(19) 2_765 3_675 ?
N2 Ni1 N2 93.50(19) . 3_675 ?
N2 Ni1 N1 172.61(17) 2_765 . ?
N2 Ni1 N1 81.54(14) . . ?
N2 Ni1 N1 92.27(16) 3_675 . ?
N2 Ni1 N1 81.54(14) 2_765 2_765 ?
N2 Ni1 N1 92.27(16) . 2_765 ?
N2 Ni1 N1 172.61(17) 3_675 2_765 ?
N1 Ni1 N1 93.14(18) . 2_765 ?
N2 Ni1 N1 92.27(16) 2_765 3_675 ?
N2 Ni1 N1 172.61(17) . 3_675 ?
N2 Ni1 N1 81.54(14) 3_675 3_675 ?
N1 Ni1 N1 93.14(18) . 3_675 ?
N1 Ni1 N1 93.14(18) 2_765 3_675 ?
Ag2 I1 Ag1 142.166(12) . . ?
I1 Ag1 I1 113.73(2) 3_775 . ?
I1 Ag1 I1 113.73(2) 3_775 2_755 ?
I1 Ag1 I1 113.73(2) . 2_755 ?
I1 Ag1 I2 104.78(3) 3_775 4_764 ?
I1 Ag1 I2 104.78(3) . 4_764 ?
I1 Ag1 I2 104.78(3) 2_755 4_764 ?
C1 N1 Ni1 108.7(3) . . ?
C2 N2 Ni1 109.0(3) . . ?
N1 C1 C2 109.6(4) . . ?
N2 C2 C1 109.5(4) . . ?

loop_
_geom_bond_atom_site_label_1
_geom_bond_atom_site_label_2
_geom_bond_distance
_geom_bond_site_symmetry_2
_geom_bond_publ_flag
Ag2 I1 2.8512(4) 3_665 ?
Ag2 I1 2.8512(4) . ?
Ag2 I1 2.8512(4) 2_655 ?
Ag2 I2 2.8803(12) . ?
I2 Ag1 2.8821(12) 4_765 ?
Ni1 N2 2.123(5) 2_765 ?
Ni1 N2 2.123(5) . ?
Ni1 N2 2.123(5) 3_675 ?
Ni1 N1 2.127(5) . ?
Ni1 N1 2.127(5) 2_765 ?
Ni1 N1 2.127(5) 3_675 ?
I1 Ag1 2.8514(4) . ?
Ag1 I1 2.8514(4) 3_775 ?
Ag1 I1 2.8514(4) 2_755 ?
Ag1 I2 2.8821(12) 4_764 ?
N1 C1 1.477(6) . ?
N2 C2 1.472(6) . ?
C1 C2 1.500(6) . ?
